data_2220575
loop_
_publ_author_name
'Yamaguchi, Toshiki'
'Masaoka, Shigeyuki'
'Sakai, Ken'

_publ_section_title
;
 Bis(triethylammonium)
 bis(\m-pyrazine-2,3-dithiolato)bis(pyrazine-2,3-dithiolato)diferrate(III)
 methanol disolvate
;
_journal_coeditor_code LH2741
_journal_issue 1
_journal_name_full 'Acta Crystallographica Section E'
_journal_page_first m77
_journal_page_last m78
_journal_paper_doi 10.1107/S1600536808041949
_journal_volume 65
_journal_year 2009
_chemical_formula_analytical 'C30 H48 Fe2 N10 O2 S8'
_chemical_formula_iupac '(C6 H16 N)2 [Fe2 (C4 H2 N2 S2)4], 2C H4 O'
_chemical_formula_moiety '2(C6 H16 N +), C16 H8 Fe2 N8 S8 2-, 2(C H4 O)'
_chemical_formula_structural 'C30 H48 Fe2 N10 O2 S8'
_chemical_formula_sum 'C30 H48 Fe2 N10 O2 S8'
_chemical_formula_weight 949.04
_chemical_name_systematic
;
Bis(triethylammonium)
bis(\m-pyrazine-2,3-dithiolato)bis(pyrazine-2,3-dithiolato)diferrate(III)
methanol disolvate
;
_space_group_IT_number 14
_symmetry_cell_setting monoclinic
_symmetry_space_group_name_Hall '-P 2yn'
_symmetry_space_group_name_H-M 'P 1 21/n 1'
_atom_sites_solution_hydrogens geom
_atom_sites_solution_primary direct
_atom_sites_solution_secondary difmap
_cell_angle_alpha 90.00
_cell_angle_beta 95.2930(10)
_cell_angle_gamma 90.00
_cell_formula_units_Z 2
_cell_length_a 14.2375(15)
_cell_length_b 7.9500(8)
_cell_length_c 17.7456(18)
_cell_measurement_reflns_used 7956
_cell_measurement_temperature 100(2)
_cell_measurement_theta_max 27.50
_cell_measurement_theta_min 2.31
_cell_volume 2000.0(4)
_computing_cell_refinement 'SAINT (Bruker, 2007)'
_computing_data_collection 'APEX2 (Bruker, 2007)'
_computing_data_reduction 'SAINT (Bruker, 2007)'
_computing_molecular_graphics 'KENX (Sakai, 2004)'
_computing_publication_material
;
SHELXL97 (Sheldrick, 2008), TEXSAN (Molecular Structure Corporation,
2001),
KENX (Sakai, 2004) and ORTEPII (Johnson, 1976)
;
_computing_structure_refinement 'SHELXL97 (Sheldrick, 2008)'
_computing_structure_solution 'SHELXS97 (Sheldrick, 2008)'
_diffrn_ambient_temperature 100(2)
_diffrn_measured_fraction_theta_full 0.991
_diffrn_measured_fraction_theta_max 0.991
_diffrn_measurement_device 'Bruker SMART APEX CCD-detector'
_diffrn_measurement_method '\f and \w'
_diffrn_radiation_monochromator graphite
_diffrn_radiation_source 'rotating anode with a mirror focusing unit'
_diffrn_radiation_type MoK\a
_diffrn_radiation_wavelength 0.71073
_diffrn_reflns_av_R_equivalents 0.0125
_diffrn_reflns_av_sigmaI/netI 0.0147
_diffrn_reflns_limit_h_max 17
_diffrn_reflns_limit_h_min -16
_diffrn_reflns_limit_k_max 9
_diffrn_reflns_limit_k_min -9
_diffrn_reflns_limit_l_max 14
_diffrn_reflns_limit_l_min -22
_diffrn_reflns_number 10059
_diffrn_reflns_theta_full 26.37
_diffrn_reflns_theta_max 26.37
_diffrn_reflns_theta_min 2.31
_diffrn_standards_decay_% 0
_diffrn_standards_number 0
_exptl_absorpt_coefficient_mu 1.187
_exptl_absorpt_correction_T_max 0.8309
_exptl_absorpt_correction_T_min 0.6954
_exptl_absorpt_correction_type multi-scan
_exptl_absorpt_process_details '(SADABS; Sheldrick, 1996)'
_exptl_crystal_colour black
_exptl_crystal_density_diffrn 1.576
_exptl_crystal_density_method 'not measured'
_exptl_crystal_description needles
_exptl_crystal_F_000 988
_exptl_crystal_size_max 0.33
_exptl_crystal_size_mid 0.18
_exptl_crystal_size_min 0.16
_refine_diff_density_max 0.402
_refine_diff_density_min -0.189
_refine_ls_goodness_of_fit_ref 1.067
_refine_ls_hydrogen_treatment constr
_refine_ls_matrix_type full
_refine_ls_number_parameters 240
_refine_ls_number_reflns 4048
_refine_ls_number_restraints 0
_refine_ls_restrained_S_all 1.067
_refine_ls_R_factor_all 0.0223
_refine_ls_R_factor_gt 0.0207
_refine_ls_shift/su_max 0.001
_refine_ls_shift/su_mean 0.000
_refine_ls_structure_factor_coef Fsqd
_refine_ls_weighting_details 'calc w=1/[\s^2^(Fo^2^)+(0.0258P)^2^+1.2723P] where P=(Fo^2^+2Fc^2^)/3'
_refine_ls_weighting_scheme calc
_refine_ls_wR_factor_gt 0.0533
_refine_ls_wR_factor_ref 0.0542
_reflns_number_gt 3824
_reflns_number_total 4048
_reflns_threshold_expression I>2\s(I)
_cod_data_source_file lh2741.cif
_cod_data_source_block I
_cod_depositor_comments
;
The following automatic conversions were performed:
'_symmetry_cell_setting' value 'Monoclinic' changed to 'monoclinic'
according to '/home/saulius/struct/CIF-dictionaries/cif_core.dic'
dictionary named 'cif_core.dic' version 2.4.1 from 2010-06-29.

Automatic conversion script
Id: cif_fix_enum 1527 2010-12-29 10:47:43Z saulius 

The following automatic conversions were performed:

'_symmetry_cell_setting' value 'Monoclinic' changed to 'monoclinic'
according to /home/saulius/struct/CIF-dictionaries/cif_core.dic
dictionary named 'cif_core.dic' version 2.4.1 from 2010-06-29.

Automatic conversion script
Id: cif_fix_values 1715 2011-07-08 13:25:40Z adriana 
;
_cod_original_sg_symbol_H-M 'P 21/n'
_cod_database_code 2220575
_cod_database_fobs_code 2220575

loop_
_symmetry_equiv_pos_as_xyz
'x, y, z'
'-x+1/2, y+1/2, -z+1/2'
'-x, -y, -z'
'x-1/2, -y-1/2, z-1/2'

loop_
_atom_site_type_symbol
_atom_site_label
_atom_site_fract_x
_atom_site_fract_y
_atom_site_fract_z
_atom_site_U_iso_or_equiv
_atom_site_adp_type
_atom_site_calc_flag
_atom_site_refinement_flags
_atom_site_occupancy
_atom_site_disorder_assembly
_atom_site_disorder_group
Fe Fe1 0.404540(13) 0.93135(3) 0.023150(11) 0.01057(6) Uani d . 1 . .
S S1 0.54285(2) 0.79904(4) 0.029127(18) 0.01130(8) Uani d . 1 . .
S S2 0.35609(2) 0.79099(5) -0.082403(19) 0.01420(8) Uani d . 1 . .
S S3 0.25466(2) 1.00013(5) 0.034182(19) 0.01363(8) Uani d . 1 . .
S S4 0.43700(2) 0.97513(4) 0.147331(18) 0.01193(8) Uani d . 1 . .
O O1 0.89754(8) 0.60915(14) -0.01530(6) 0.0209(2) Uani d . 1 . .
H H24 0.8767 0.6838 -0.0459 0.031 Uiso calc R 1 . .
N N1 0.61230(9) 0.57967(15) -0.06370(7) 0.0151(3) Uani d . 1 . .
N N2 0.44848(9) 0.57864(16) -0.16542(7) 0.0163(3) Uani d . 1 . .
N N3 0.18638(8) 1.19999(16) 0.13603(7) 0.0147(2) Uani d . 1 . .
N N4 0.34506(9) 1.16211(16) 0.24079(7) 0.0141(2) Uani d . 1 . .
N N5 0.86540(8) 0.70235(16) 0.13156(7) 0.0151(3) Uani d . 1 . .
H H20 0.8819 0.6706 0.0841 0.018 Uiso calc R 1 . .
C C1 0.53659(10) 0.67055(18) -0.05203(8) 0.0122(3) Uani d . 1 . .
C C2 0.60532(11) 0.48707(19) -0.12700(9) 0.0171(3) Uani d . 1 . .
H H1 0.6571 0.4184 -0.1377 0.021 Uiso calc R 1 . .
C C3 0.45350(10) 0.67025(18) -0.10198(8) 0.0132(3) Uani d . 1 . .
C C4 0.52528(11) 0.48836(19) -0.17707(8) 0.0178(3) Uani d . 1 . .
H H2 0.5246 0.4224 -0.2218 0.021 Uiso calc R 1 . .
C C5 0.26017(10) 1.10755(18) 0.12000(8) 0.0124(3) Uani d . 1 . .
C C6 0.19204(10) 1.27363(19) 0.20475(8) 0.0167(3) Uani d . 1 . .
H H3 0.1412 1.3416 0.2179 0.020 Uiso calc R 1 . .
C C7 0.34105(10) 1.09206(18) 0.17242(8) 0.0119(3) Uani d . 1 . .
C C8 0.26953(10) 1.25302(19) 0.25642(8) 0.0161(3) Uani d . 1 . .
H H4 0.2696 1.3047 0.3047 0.019 Uiso calc R 1 . .
C C9 0.92078(11) 0.5916(2) 0.18858(8) 0.0181(3) Uani d . 1 . .
H H5 0.8909 0.5936 0.2368 0.022 Uiso calc R 1 . .
H H6 0.9856 0.6366 0.1985 0.022 Uiso calc R 1 . .
C C10 0.92556(12) 0.4119(2) 0.16109(9) 0.0229(3) Uani d . 1 . .
H H7 0.8615 0.3687 0.1489 0.034 Uiso calc R 1 . .
H H8 0.9583 0.3423 0.2008 0.034 Uiso calc R 1 . .
H H9 0.9599 0.4082 0.1158 0.034 Uiso calc R 1 . .
C C11 0.76030(10) 0.6761(2) 0.13087(9) 0.0197(3) Uani d . 1 . .
H H10 0.7471 0.5538 0.1296 0.024 Uiso calc R 1 . .
H H11 0.7289 0.7259 0.0840 0.024 Uiso calc R 1 . .
C C12 0.71813(11) 0.7525(2) 0.19835(9) 0.0253(4) Uani d . 1 . .
H H13 0.7530 0.7127 0.2451 0.038 Uiso calc R 1 . .
H H12 0.6518 0.7189 0.1977 0.038 Uiso calc R 1 . .
H H14 0.7223 0.8754 0.1958 0.038 Uiso calc R 1 . .
C C13 0.89199(11) 0.8848(2) 0.14175(9) 0.0193(3) Uani d . 1 . .
H H16 0.8950 0.9141 0.1961 0.023 Uiso calc R 1 . .
H H15 0.8428 0.9557 0.1144 0.023 Uiso calc R 1 . .
C C14 0.98672(13) 0.9219(2) 0.11225(10) 0.0283(4) Uani d . 1 . .
H H19 1.0362 0.8578 0.1416 0.042 Uiso calc R 1 . .
H H18 1.0004 1.0425 0.1173 0.042 Uiso calc R 1 . .
H H17 0.9846 0.8894 0.0589 0.042 Uiso calc R 1 . .
C C16 0.85896(13) 0.4489(2) -0.03924(10) 0.0263(4) Uani d . 1 . .
H H21 0.8600 0.4378 -0.0942 0.040 Uiso calc R 1 . .
H H22 0.7938 0.4406 -0.0260 0.040 Uiso calc R 1 . .
H H23 0.8968 0.3588 -0.0139 0.040 Uiso calc R 1 . .

loop_
_atom_site_aniso_label
_atom_site_aniso_U_11
_atom_site_aniso_U_22
_atom_site_aniso_U_33
_atom_site_aniso_U_12
_atom_site_aniso_U_13
_atom_site_aniso_U_23
Fe1 0.01022(10) 0.01220(11) 0.00912(10) 0.00046(7) 0.00004(7) -0.00049(7)
S1 0.01119(16) 0.01259(17) 0.00985(15) 0.00098(12) -0.00040(12) -0.00008(12)
S2 0.01256(17) 0.01665(18) 0.01285(16) 0.00100(13) -0.00173(13) -0.00337(13)
S3 0.01063(16) 0.01853(19) 0.01144(16) 0.00053(13) -0.00050(12) -0.00270(13)
S4 0.01160(16) 0.01452(17) 0.00948(16) 0.00168(13) 0.00002(12) 0.00010(12)
O1 0.0232(6) 0.0213(6) 0.0173(5) 0.0043(5) -0.0036(4) -0.0003(4)
N1 0.0165(6) 0.0126(6) 0.0166(6) 0.0007(5) 0.0039(5) 0.0010(5)
N2 0.0208(6) 0.0141(6) 0.0140(6) -0.0008(5) 0.0009(5) -0.0018(5)
N3 0.0138(6) 0.0149(6) 0.0156(6) -0.0002(5) 0.0020(5) -0.0004(5)
N4 0.0167(6) 0.0131(6) 0.0125(6) 0.0002(5) 0.0017(5) -0.0004(5)
N5 0.0136(6) 0.0187(7) 0.0124(6) 0.0002(5) -0.0013(5) 0.0010(5)
C1 0.0151(7) 0.0104(7) 0.0111(6) -0.0007(5) 0.0019(5) 0.0008(5)
C2 0.0192(7) 0.0120(7) 0.0211(7) 0.0014(6) 0.0067(6) -0.0012(6)
C3 0.0156(7) 0.0109(7) 0.0132(6) -0.0008(5) 0.0020(5) 0.0010(5)
C4 0.0253(8) 0.0129(7) 0.0157(7) 0.0000(6) 0.0053(6) -0.0027(6)
C5 0.0133(7) 0.0120(7) 0.0122(6) -0.0016(5) 0.0023(5) 0.0011(5)
C6 0.0164(7) 0.0158(7) 0.0183(7) 0.0017(6) 0.0043(6) -0.0013(6)
C7 0.0137(7) 0.0101(7) 0.0120(6) -0.0013(5) 0.0018(5) 0.0019(5)
C8 0.0197(7) 0.0156(7) 0.0134(7) 0.0003(6) 0.0035(6) -0.0017(5)
C9 0.0147(7) 0.0233(8) 0.0155(7) 0.0015(6) -0.0036(6) 0.0039(6)
C10 0.0240(8) 0.0231(9) 0.0207(8) 0.0039(6) -0.0017(6) 0.0045(6)
C11 0.0122(7) 0.0259(8) 0.0201(7) -0.0001(6) -0.0033(6) 0.0002(6)
C12 0.0169(8) 0.0336(9) 0.0255(8) 0.0008(7) 0.0028(6) -0.0024(7)
C13 0.0208(8) 0.0184(8) 0.0177(7) -0.0012(6) -0.0033(6) 0.0001(6)
C14 0.0294(9) 0.0274(9) 0.0283(9) -0.0089(7) 0.0048(7) -0.0002(7)
C16 0.0303(9) 0.0248(9) 0.0228(8) 0.0009(7) -0.0038(7) -0.0038(7)

loop_
_atom_type_symbol
_atom_type_description
_atom_type_scat_dispersion_real
_atom_type_scat_dispersion_imag
_atom_type_scat_source
C C 0.0033 0.0016 'International Tables Vol C Tables 4.2.6.8 and 6.1.1.4'
H H 0.0000 0.0000 'International Tables Vol C Tables 4.2.6.8 and 6.1.1.4'
N N 0.0061 0.0033 'International Tables Vol C Tables 4.2.6.8 and 6.1.1.4'
O O 0.0106 0.0060 'International Tables Vol C Tables 4.2.6.8 and 6.1.1.4'
S S 0.1246 0.1234 'International Tables Vol C Tables 4.2.6.8 and 6.1.1.4'
Fe Fe 0.3463 0.8444 'International Tables Vol C Tables 4.2.6.8 and 6.1.1.4'

loop_
_geom_angle_atom_site_label_1
_geom_angle_atom_site_label_2
_geom_angle_atom_site_label_3
_geom_angle_site_symmetry_1
_geom_angle_site_symmetry_3
_geom_angle
_geom_angle_publ_flag
S1 Fe1 S3 . . 164.042(16) ?
S1 Fe1 S2 . . 90.420(15) ?
S3 Fe1 S2 . . 88.401(15) ?
S1 Fe1 S4 . . 85.705(14) ?
S3 Fe1 S4 . . 89.299(14) ?
S2 Fe1 S4 . . 157.445(17) ?
S1 Fe1 S1 . 3_675 97.462(14) ?
S3 Fe1 S1 . 3_675 98.369(15) ?
S2 Fe1 S1 . 3_675 101.461(15) ?
S4 Fe1 S1 . 3_675 101.073(15) ?
C1 S1 Fe1 . . 104.91(5) ?
C1 S1 Fe1 . 3_675 100.94(5) ?
Fe1 S1 Fe1 . 3_675 82.538(14) ?
C3 S2 Fe1 . . 104.58(5) ?
C5 S3 Fe1 . . 103.35(5) ?
C7 S4 Fe1 . . 103.82(5) ?
C1 N1 C2 . . 115.52(13) ?
C3 N2 C4 . . 116.15(13) ?
C5 N3 C6 . . 116.71(12) ?
C7 N4 C8 . . 116.39(12) ?
C13 N5 C9 . . 111.84(11) ?
C13 N5 C11 . . 111.85(12) ?
C9 N5 C11 . . 112.41(12) ?
N1 C1 C3 . . 123.08(13) ?
N1 C1 S1 . . 117.51(11) ?
C3 C1 S1 . . 119.40(11) ?
N1 C2 C4 . . 121.97(14) ?
N2 C3 C1 . . 120.42(13) ?
N2 C3 S2 . . 119.00(11) ?
C1 C3 S2 . . 120.58(11) ?
N2 C4 C2 . . 122.84(14) ?
N3 C5 C7 . . 121.06(13) ?
N3 C5 S3 . . 118.93(11) ?
C7 C5 S3 . . 119.98(11) ?
N3 C6 C8 . . 121.84(14) ?
N4 C7 C5 . . 121.71(13) ?
N4 C7 S4 . . 119.13(11) ?
C5 C7 S4 . . 119.14(11) ?
N4 C8 C6 . . 122.20(13) ?
N5 C9 C10 . . 111.80(12) ?
N5 C11 C12 . . 113.75(12) ?
N5 C13 C14 . . 111.52(13) ?
C16 O1 H24 . . 109.5 ?
C13 N5 H20 . . 106.8 ?
C9 N5 H20 . . 106.8 ?
C11 N5 H20 . . 106.8 ?
N1 C2 H1 . . 119.0 ?
C4 C2 H1 . . 119.0 ?
N2 C4 H2 . . 118.6 ?
C2 C4 H2 . . 118.6 ?
N3 C6 H3 . . 119.1 ?
C8 C6 H3 . . 119.1 ?
N4 C8 H4 . . 118.9 ?
C6 C8 H4 . . 118.9 ?
N5 C9 H5 . . 109.3 ?
C10 C9 H5 . . 109.3 ?
N5 C9 H6 . . 109.3 ?
C10 C9 H6 . . 109.3 ?
H5 C9 H6 . . 107.9 ?
C9 C10 H7 . . 109.5 ?
C9 C10 H8 . . 109.5 ?
H7 C10 H8 . . 109.5 ?
C9 C10 H9 . . 109.5 ?
H7 C10 H9 . . 109.5 ?
H8 C10 H9 . . 109.5 ?
N5 C11 H10 . . 108.8 ?
C12 C11 H10 . . 108.8 ?
N5 C11 H11 . . 108.8 ?
C12 C11 H11 . . 108.8 ?
H10 C11 H11 . . 107.7 ?
C11 C12 H13 . . 109.5 ?
C11 C12 H12 . . 109.5 ?
H13 C12 H12 . . 109.5 ?
C11 C12 H14 . . 109.5 ?
H13 C12 H14 . . 109.5 ?
H12 C12 H14 . . 109.5 ?
N5 C13 H16 . . 109.3 ?
C14 C13 H16 . . 109.3 ?
N5 C13 H15 . . 109.3 ?
C14 C13 H15 . . 109.3 ?
H16 C13 H15 . . 108.0 ?
C13 C14 H19 . . 109.5 ?
C13 C14 H18 . . 109.5 ?
H19 C14 H18 . . 109.5 ?
C13 C14 H17 . . 109.5 ?
H19 C14 H17 . . 109.5 ?
H18 C14 H17 . . 109.5 ?
O1 C16 H21 . . 109.5 ?
O1 C16 H22 . . 109.5 ?
H21 C16 H22 . . 109.5 ?
O1 C16 H23 . . 109.5 ?
H21 C16 H23 . . 109.5 ?
H22 C16 H23 . . 109.5 ?

loop_
_geom_bond_atom_site_label_1
_geom_bond_atom_site_label_2
_geom_bond_site_symmetry_2
_geom_bond_distance
_geom_bond_publ_flag
Fe1 S1 . 2.2264(4) ?
Fe1 S3 . 2.2289(4) ?
Fe1 S2 . 2.2341(4) ?
Fe1 S4 . 2.2367(4) ?
Fe1 S1 3_675 2.4787(4) ?
S1 C1 . 1.7611(14) ?
S1 Fe1 3_675 2.4787(4) ?
S2 C3 . 1.7477(15) ?
S3 C5 . 1.7415(14) ?
S4 C7 . 1.7438(14) ?
O1 C16 . 1.436(2) ?
O1 H24 . 0.8400 ?
N1 C1 . 1.3297(19) ?
N1 C2 . 1.339(2) ?
N2 C3 . 1.3372(19) ?
N2 C4 . 1.340(2) ?
N3 C5 . 1.3341(19) ?
N3 C6 . 1.3483(19) ?
N4 C7 . 1.3315(18) ?
N4 C8 . 1.3456(19) ?
N5 C13 . 1.506(2) ?
N5 C9 . 1.5079(18) ?
N5 C11 . 1.5097(19) ?
C1 C3 . 1.411(2) ?
C2 C4 . 1.379(2) ?
C5 C7 . 1.417(2) ?
C6 C8 . 1.378(2) ?
C9 C10 . 1.513(2) ?
C11 C12 . 1.515(2) ?
C13 C14 . 1.520(2) ?
N5 H20 . 0.9300 ?
C2 H1 . 0.9500 ?
C4 H2 . 0.9500 ?
C6 H3 . 0.9500 ?
C8 H4 . 0.9500 ?
C9 H5 . 0.9900 ?
C9 H6 . 0.9900 ?
C10 H7 . 0.9800 ?
C10 H8 . 0.9800 ?
C10 H9 . 0.9800 ?
C11 H10 . 0.9900 ?
C11 H11 . 0.9900 ?
C12 H13 . 0.9800 ?
C12 H12 . 0.9800 ?
C12 H14 . 0.9800 ?
C13 H16 . 0.9900 ?
C13 H15 . 0.9900 ?
C14 H19 . 0.9800 ?
C14 H18 . 0.9800 ?
C14 H17 . 0.9800 ?
C16 H21 . 0.9800 ?
C16 H22 . 0.9800 ?
C16 H23 . 0.9800 ?

loop_
_geom_contact_atom_site_label_1
_geom_contact_atom_site_label_2
_geom_contact_distance
_geom_contact_site_symmetry_2
_geom_contact_publ_flag
C1 C1 3.493(3) 3_665 ?

loop_
_geom_hbond_atom_site_label_D
_geom_hbond_atom_site_label_H
_geom_hbond_atom_site_label_A
_geom_hbond_site_symmetry_A
_geom_hbond_distance_DH
_geom_hbond_distance_HA
_geom_hbond_distance_DA
_geom_hbond_angle_DHA
_geom_hbond_publ_flag
O1 H24 N3 3_675 0.84 1.99 2.8014(17) 162.7 yes
N5 H20 O1 . 0.93 1.86 2.7880(17) 172.16 yes

loop_
_geom_torsion_atom_site_label_1
_geom_torsion_atom_site_label_2
_geom_torsion_atom_site_label_3
_geom_torsion_atom_site_label_4
_geom_torsion_site_symmetry_1
_geom_torsion_site_symmetry_2
_geom_torsion_site_symmetry_3
_geom_torsion_site_symmetry_4
_geom_torsion
_geom_torsion_publ_flag
C2 N1 C1 C3 . . . . 0.5(2) ?
C2 N1 C1 S1 . . . . -178.40(11) ?
Fe1 S1 C1 N1 . . . . 178.17(10) ?
Fe1 S1 C1 N1 3_675 . . . 93.07(11) ?
Fe1 S1 C1 C3 . . . . -0.74(12) ?
Fe1 S1 C1 C3 3_675 . . . -85.84(11) ?
C1 N1 C2 C4 . . . . 0.9(2) ?
C4 N2 C3 C1 . . . . 0.9(2) ?
C4 N2 C3 S2 . . . . -179.75(11) ?
N1 C1 C3 N2 . . . . -1.4(2) ?
S1 C1 C3 N2 . . . . 177.43(11) ?
N1 C1 C3 S2 . . . . 179.20(11) ?
S1 C1 C3 S2 . . . . -1.95(17) ?
Fe1 S2 C3 N2 . . . . -175.86(10) ?
Fe1 S2 C3 C1 . . . . 3.53(12) ?
C3 N2 C4 C2 . . . . 0.5(2) ?
N1 C2 C4 N2 . . . . -1.5(2) ?
C6 N3 C5 C7 . . . . -1.5(2) ?
C6 N3 C5 S3 . . . . 176.64(11) ?
Fe1 S3 C5 N3 . . . . 164.68(10) ?
Fe1 S3 C5 C7 . . . . -17.12(12) ?
C5 N3 C6 C8 . . . . -0.8(2) ?
C8 N4 C7 C5 . . . . -2.2(2) ?
C8 N4 C7 S4 . . . . 178.97(11) ?
N3 C5 C7 N4 . . . . 3.2(2) ?
S3 C5 C7 N4 . . . . -174.98(11) ?
N3 C5 C7 S4 . . . . -177.96(11) ?
S3 C5 C7 S4 . . . . 3.87(16) ?
Fe1 S4 C7 N4 . . . . -169.57(10) ?
Fe1 S4 C7 C5 . . . . 11.55(12) ?
C7 N4 C8 C6 . . . . -0.2(2) ?
N3 C6 C8 N4 . . . . 1.8(2) ?
C13 N5 C9 C10 . . . . -156.73(13) ?
C11 N5 C9 C10 . . . . 76.48(16) ?
C13 N5 C11 C12 . . . . -52.48(17) ?
C9 N5 C11 C12 . . . . 74.31(17) ?
C9 N5 C13 C14 . . . . 75.40(15) ?
C11 N5 C13 C14 . . . . -157.50(13) ?
